data_7042264
loop_
_publ_author_name
'Bradley, Mark A.'
'Birchall, Chris'
'Blake, Alexander J.'
'Lewis, William'
'Moxey, Graeme J.'
'Kays, Deborah L.'

_publ_section_title
;
 1,8-Bis(silylamido)naphthalene complexes of magnesium and zinc
 synthesised through alkane elimination reactions.
;
_journal_issue 12
_journal_name_full 'Dalton transactions (Cambridge, England : 2003)'
_journal_page_first 4101
_journal_page_last 4110
_journal_paper_doi 10.1039/c7dt00471k
_journal_volume 46
_journal_year 2017
_chemical_formula_moiety 'C44 H52 I2 Mg2 N2 O2 Si2'
_chemical_formula_sum 'C44 H52 I2 Mg2 N2 O2 Si2'
_chemical_formula_weight 999.47
_chemical_name_systematic
;
 ? 
;
_space_group_crystal_system monoclinic
_space_group_IT_number 15
_space_group_name_Hall '-C 2yc'
_space_group_name_H-M_alt 'C 1 2/c 1'
_symmetry_space_group_name_Hall '-C 2yc'
_symmetry_space_group_name_H-M 'C 1 2/c 1'
_atom_sites_solution_hydrogens geom
_atom_sites_solution_primary direct
_audit_creation_date 2016-10-24
_audit_creation_method
;
Olex2 1.2
(compiled 2016.09.09 svn.r3337 for OlexSys, GUI svn.r5227)
;
_audit_update_record
;
2017-02-07 deposited with the CCDC.
2017-03-01 downloaded from the CCDC.
;
_cell_angle_alpha 90
_cell_angle_beta 93.943(3)
_cell_angle_gamma 90
_cell_formula_units_Z 4
_cell_length_a 20.2536(7)
_cell_length_b 10.1900(3)
_cell_length_c 21.7038(7)
_cell_measurement_reflns_used 14629
_cell_measurement_temperature 90(2)
_cell_measurement_theta_max 74.58
_cell_measurement_theta_min 4.08
_cell_volume 4468.7(2)
_computing_cell_refinement
;
CrysAlisPro, Agilent Technologies,
Version 1.171.35.19 (release 27-10-2011 CrysAlis171 .NET)
(compiled Oct 27 2011,15:02:11)
;
_computing_data_collection
;
CrysAlisPro, Agilent Technologies,
Version 1.171.35.19 (release 27-10-2011 CrysAlis171 .NET)
(compiled Oct 27 2011,15:02:11)
;
_computing_data_reduction
;
CrysAlisPro, Agilent Technologies,
Version 1.171.35.19 (release 27-10-2011 CrysAlis171 .NET)
(compiled Oct 27 2011,15:02:11)
;
_computing_molecular_graphics 'Olex2 (Dolomanov et al., 2009)'
_computing_publication_material 'Olex2 (Dolomanov et al., 2009)'
_computing_structure_refinement 'ShelXL (Sheldrick, 2015)'
_computing_structure_solution 'XS (Sheldrick, 2008)'
_diffrn_ambient_temperature 90(2)
_diffrn_detector 'CCD area detector'
_diffrn_detector_area_resol_mean 10.3613
_diffrn_detector_type 'Agilent Diffraction Atlas detector'
_diffrn_measured_fraction_theta_full 1.000
_diffrn_measured_fraction_theta_max 0.989
_diffrn_measurement_details
;
#__ type_ start__ end____ width___ exp.time_
  1 omega  -77.00   20.00   1.0000    2.0000
omega____ theta____ kappa____ phi______ frames
    -      -43.7877   19.0000 -180.0000 97

#__ type_ start__ end____ width___ exp.time_
  2 omega  -25.00   61.00   1.0000    2.0000
omega____ theta____ kappa____ phi______ frames
    -       43.7877  -38.0000  -90.0000 86

#__ type_ start__ end____ width___ exp.time_
  3 omega   53.00   94.00   1.0000    2.0000
omega____ theta____ kappa____ phi______ frames
    -       43.7877  162.0000  125.0000 41

#__ type_ start__ end____ width___ exp.time_
  4 omega  102.00  154.00   1.0000    4.0000
omega____ theta____ kappa____ phi______ frames
    -      105.8472   61.0000 -180.0000 52

#__ type_ start__ end____ width___ exp.time_
  5 omega   27.00  102.00   1.0000    4.0000
omega____ theta____ kappa____ phi______ frames
    -      105.8472  -95.0000  -90.0000 75

#__ type_ start__ end____ width___ exp.time_
  6 omega  102.00  158.00   1.0000    4.0000
omega____ theta____ kappa____ phi______ frames
    -      105.8472   30.0000   60.0000 56

#__ type_ start__ end____ width___ exp.time_
  7 omega   33.00   65.00   1.0000    4.0000
omega____ theta____ kappa____ phi______ frames
    -      105.8472  -30.0000   60.0000 32

#__ type_ start__ end____ width___ exp.time_
  8 omega   73.00  158.00   1.0000    4.0000
omega____ theta____ kappa____ phi______ frames
    -      105.8472  125.0000  120.0000 85

#__ type_ start__ end____ width___ exp.time_
  9 omega   41.00   68.00   1.0000    4.0000
omega____ theta____ kappa____ phi______ frames
    -      105.8472  -30.0000   30.0000 27

#__ type_ start__ end____ width___ exp.time_
 10 omega   36.00   69.00   1.0000    4.0000
omega____ theta____ kappa____ phi______ frames
    -      105.8472  -30.0000   90.0000 33

#__ type_ start__ end____ width___ exp.time_
 11 omega   39.00   72.00   1.0000    4.0000
omega____ theta____ kappa____ phi______ frames
    -      105.8472  -45.0000   90.0000 33

#__ type_ start__ end____ width___ exp.time_
 12 omega   47.00   73.00   1.0000    4.0000
omega____ theta____ kappa____ phi______ frames
    -      105.8472  -45.0000  -30.0000 26

#__ type_ start__ end____ width___ exp.time_
 13 omega   89.00  157.00   1.0000    4.0000
omega____ theta____ kappa____ phi______ frames
    -      105.8472   15.0000  -30.0000 68

#__ type_ start__ end____ width___ exp.time_
 14 omega   81.00  107.00   1.0000    4.0000
omega____ theta____ kappa____ phi______ frames
    -      105.8472  -95.0000  -60.0000 26

#__ type_ start__ end____ width___ exp.time_
 15 omega   43.00   69.00   1.0000    4.0000
omega____ theta____ kappa____ phi______ frames
    -      105.8472  -30.0000  -90.0000 26

#__ type_ start__ end____ width___ exp.time_
 16 omega -112.00  -19.00   1.0000    2.0000
omega____ theta____ kappa____ phi______ frames
    -      -43.7877  -57.0000 -180.0000 93

#__ type_ start__ end____ width___ exp.time_
 17 omega -115.00  -14.00   1.0000    2.0000
omega____ theta____ kappa____ phi______ frames
    -      -43.7877  -77.0000  -60.0000 101

#__ type_ start__ end____ width___ exp.time_
 18 omega -112.00  -19.00   1.0000    2.0000
omega____ theta____ kappa____ phi______ frames
    -      -43.7877  -57.0000   30.0000 93

#__ type_ start__ end____ width___ exp.time_
 19 omega -116.00  -48.00   1.0000    2.0000
omega____ theta____ kappa____ phi______ frames
    -      -43.7877 -162.0000   98.0000 68

#__ type_ start__ end____ width___ exp.time_
 20 omega   80.00  158.00   1.0000    4.0000
omega____ theta____ kappa____ phi______ frames
    -      105.8472   61.0000  150.0000 78

#__ type_ start__ end____ width___ exp.time_
 21 omega   33.00  143.00   1.0000    4.0000
omega____ theta____ kappa____ phi______ frames
    -      105.8472 -162.0000  -81.0000 110

#__ type_ start__ end____ width___ exp.time_
 22 omega   85.00  158.00   1.0000    4.0000
omega____ theta____ kappa____ phi______ frames
    -      105.8472   30.0000  120.0000 73

#__ type_ start__ end____ width___ exp.time_
 23 omega   36.00   77.00   1.0000    4.0000
omega____ theta____ kappa____ phi______ frames
    -      105.8472  -45.0000 -120.0000 41

#__ type_ start__ end____ width___ exp.time_
 24 omega   33.00   69.00   1.0000    4.0000
omega____ theta____ kappa____ phi______ frames
    -      105.8472  -30.0000    0.0000 36

#__ type_ start__ end____ width___ exp.time_
 25 omega   27.00  110.00   1.0000    4.0000
omega____ theta____ kappa____ phi______ frames
    -      105.8472  -95.0000   60.0000 83

#__ type_ start__ end____ width___ exp.time_
 26 omega   85.00  158.00   1.0000    4.0000
omega____ theta____ kappa____ phi______ frames
    -      105.8472   30.0000    0.0000 73

#__ type_ start__ end____ width___ exp.time_
 27 omega   83.00  158.00   1.0000    4.0000
omega____ theta____ kappa____ phi______ frames
    -      105.8472   45.0000 -120.0000 75

#__ type_ start__ end____ width___ exp.time_
 28 omega -112.00  -19.00   1.0000    2.0000
omega____ theta____ kappa____ phi______ frames
    -      -43.7877  -57.0000   90.0000 93

#__ type_ start__ end____ width___ exp.time_
 29 omega -112.00  -19.00   1.0000    2.0000
omega____ theta____ kappa____ phi______ frames
    -      -43.7877  -57.0000  -30.0000 93

#__ type_ start__ end____ width___ exp.time_
 30 omega -115.00  -14.00   1.0000    2.0000
omega____ theta____ kappa____ phi______ frames
    -      -43.7877  -77.0000 -180.0000 101

#__ type_ start__ end____ width___ exp.time_
 31 omega    2.00   98.00   1.0000    2.0000
omega____ theta____ kappa____ phi______ frames
    -       43.7877 -125.0000   60.0000 96

#__ type_ start__ end____ width___ exp.time_
 32 omega   77.00  158.00   1.0000    4.0000
omega____ theta____ kappa____ phi______ frames
    -      105.8472   72.0000  -86.0000 81

#__ type_ start__ end____ width___ exp.time_
 33 omega   80.00  158.00   1.0000    4.0000
omega____ theta____ kappa____ phi______ frames
    -      105.8472   61.0000   60.0000 78

#__ type_ start__ end____ width___ exp.time_
 34 omega   80.00  158.00   1.0000    4.0000
omega____ theta____ kappa____ phi______ frames
    -      105.8472   61.0000   30.0000 78
;
_diffrn_measurement_device '\k-geometry diffractometer'
_diffrn_measurement_device_type 'SuperNova, Single source at offset, Atlas'
_diffrn_measurement_method '\w scans'
_diffrn_orient_matrix_UB_11 0.0436289000
_diffrn_orient_matrix_UB_12 -0.1074214000
_diffrn_orient_matrix_UB_13 -0.0261644000
_diffrn_orient_matrix_UB_21 -0.0140655000
_diffrn_orient_matrix_UB_22 0.0565194000
_diffrn_orient_matrix_UB_23 -0.0654510000
_diffrn_orient_matrix_UB_31 0.0608690000
_diffrn_orient_matrix_UB_32 0.0902391000
_diffrn_orient_matrix_UB_33 0.0098189000
_diffrn_radiation_collimation 'focusing mirrors'
_diffrn_radiation_monochromator mirror
_diffrn_radiation_probe x-ray
_diffrn_radiation_type CuK\a
_diffrn_radiation_wavelength 1.54184
_diffrn_radiation_wavelength_determination fundamental
_diffrn_reflns_av_R_equivalents 0.0735
_diffrn_reflns_av_unetI/netI 0.0287
_diffrn_reflns_Laue_measured_fraction_full 1.000
_diffrn_reflns_Laue_measured_fraction_max 0.989
_diffrn_reflns_limit_h_max 24
_diffrn_reflns_limit_h_min -24
_diffrn_reflns_limit_k_max 12
_diffrn_reflns_limit_k_min -12
_diffrn_reflns_limit_l_max 27
_diffrn_reflns_limit_l_min -27
_diffrn_reflns_number 29315
_diffrn_reflns_point_group_measured_fraction_full 1.000
_diffrn_reflns_point_group_measured_fraction_max 0.989
_diffrn_reflns_theta_full 67.684
_diffrn_reflns_theta_max 74.758
_diffrn_reflns_theta_min 4.083
_diffrn_source 'microfocus sealed tube'
_diffrn_source_current 0.8
_diffrn_source_power 0.04
_diffrn_source_target Cu
_diffrn_source_type 'Agilent Diffraction microfocus tube'
_diffrn_source_voltage 50
_diffrn_standards_number 0
_exptl_absorpt_coefficient_mu 12.129
_exptl_absorpt_correction_T_max 0.287
_exptl_absorpt_correction_T_min 0.019
_exptl_absorpt_correction_type gaussian
_exptl_absorpt_process_details
;
CrysAlisPro, Agilent Technologies,
Version 1.171.35.19 (release 27-10-2011 CrysAlis171 .NET)
(compiled Oct 27 2011,15:02:11)
Numerical absorption correction based on gaussian integration over
            a multifaceted crystal model
;
_exptl_crystal_colour colourless
_exptl_crystal_colour_primary colourless
_exptl_crystal_density_diffrn 1.486
_exptl_crystal_density_method 'not measured'
_exptl_crystal_description block
_exptl_crystal_F_000 2016
_exptl_crystal_size_max 0.5096
_exptl_crystal_size_mid 0.3941
_exptl_crystal_size_min 0.3736
_refine_diff_density_max 1.719
_refine_diff_density_min -1.342
_refine_diff_density_rms 0.141
_refine_ls_extinction_method none
_refine_ls_goodness_of_fit_ref 1.065
_refine_ls_hydrogen_treatment constr
_refine_ls_matrix_type full
_refine_ls_number_parameters 248
_refine_ls_number_reflns 4528
_refine_ls_number_restraints 0
_refine_ls_restrained_S_all 1.065
_refine_ls_R_factor_all 0.0508
_refine_ls_R_factor_gt 0.0502
_refine_ls_shift/su_max 0.001
_refine_ls_shift/su_mean 0.000
_refine_ls_structure_factor_coef Fsqd
_refine_ls_weighting_details 'w=1/[\s^2^(Fo^2^)+(0.0966P)^2^+19.4823P] where P=(Fo^2^+2Fc^2^)/3'
_refine_ls_weighting_scheme calc
_refine_ls_wR_factor_gt 0.1465
_refine_ls_wR_factor_ref 0.1473
_reflns_Friedel_coverage 0.000
_reflns_number_gt 4428
_reflns_number_total 4528
_reflns_threshold_expression 'I > 2\s(I)'
_cod_data_source_file c7dt00471k1.cif
_cod_data_source_block 7
_cod_depositor_comments 'Adding full bibliography for 7042258--7042265.cif.'
_cod_database_code 7042264
_nottingham_internal_coll_name MGMBLH
_nottingham_internal_coll_number 11094
_nottingham_internal_coll_client MB/DLK
_nottingham_internal_coll_type custom
_nottingham_internal_coll_frame_method '\w scans'
_nottingham_internal_coll_frame_time '2.0000 and 4.0000'
_nottingham_internal_coll_frame_width 1.0000
_nottingham_internal_coll_user WL
_nottingham_internal_coll_date 29/1/2012
_nottingham_internal_coll_location NOTTS
_nottingham_internal_process_date 30/01/2012
_nottingham_internal_process_user WL
_nottingham_internal_solution_date 30/1/2012
_nottingham_internal_solution_user MB
_nottingham_internal_refinement_date 30/1/2012
_nottingham_internal_refinement_user MB
_nottingham_internal_validation_date 24/10/2016
_nottingham_internal_validation_user pczwl
_nottingham_internal_archive_date 24/10/2016
_shelx_shelxl_version_number 2016/6
_chemical_oxdiff_formula 'C44 H52 I2 Mg2 N2 O2 Si2'
_chemical_oxdiff_usercomment 'MGMBLH #11094 IN FOMBLIN FILM ON MICROMOUNT FOR MB/DLK'
_shelx_space_group_comment
;
The symmetry employed for this shelxl refinement is uniquely defined
by the following loop, which should always be used as a source of
symmetry information in preference to the above space-group names.
They are only intended as comments.
;
_reflns_odcompleteness_completeness 99.88
_reflns_odcompleteness_iscentric 1
_reflns_odcompleteness_theta 67.13
_olex2_refinement_description
;
1. Fixed Uiso
 At 1.2 times of:
  All C(H) groups, All C(H,H) groups
 At 1.5 times of:
  All C(H,H,H) groups
2.a Secondary CH2 refined with riding coordinates:
 C20(H20A,H20B), C22(H22A,H22B)
2.b Aromatic/amide H refined with riding coordinates:
 C2(H2), C3(H3), C4(H4), C9(H9), C10(H10), C11(H11), C12(H12), C13(H13),
 C15(H15), C16(H16), C17(H17), C18(H18), C19(H19)
2.c Idealised Me refined as rotating group:
 C7(H7A,H7B,H7C), C21(H21A,H21B,H21C), C23(H23A,H23B,H23C)
;
_olex2_date_sample_data_collection 2012-01-29
_olex2_date_sample_submission 2012-01-10
_olex2_submission_special_instructions 'No special instructions were received'

loop_
_space_group_symop_operation_xyz
'x, y, z'
'-x, y, -z+1/2'
'x+1/2, y+1/2, z'
'-x+1/2, y+1/2, -z+1/2'
'-x, -y, -z'
'x, -y, z-1/2'
'-x+1/2, -y+1/2, -z'
'x+1/2, -y+1/2, z-1/2'

loop_
_atom_site_label
_atom_site_type_symbol
_atom_site_fract_x
_atom_site_fract_y
_atom_site_fract_z
_atom_site_U_iso_or_equiv
_atom_site_adp_type
_atom_site_occupancy
_atom_site_site_symmetry_order
_atom_site_calc_flag
_atom_site_refinement_flags_posn
_atom_site_refinement_flags_adp
_atom_site_refinement_flags_occupancy
I1 I 0.53541(2) 0.36877(3) 0.38366(2) 0.03764(15) Uani 1 1 d . . .
Si1 Si 0.35683(5) 0.55866(10) 0.26664(5) 0.0207(2) Uani 1 1 d . . .
Mg1 Mg 0.51849(6) 0.59295(13) 0.31907(6) 0.0221(3) Uani 1 1 d . . .
O1 O 0.53897(13) 0.7229(3) 0.38940(12) 0.0266(6) Uani 1 1 d . . .
N1 N 0.43282(17) 0.6385(3) 0.26223(16) 0.0218(6) Uani 1 1 d . . .
C1 C 0.43870(18) 0.7789(4) 0.26438(17) 0.0223(7) Uani 1 1 d . . .
C2 C 0.3864(2) 0.8559(4) 0.2814(2) 0.0248(8) Uani 1 1 d . . .
H2 H 0.346871 0.813503 0.291837 0.030 Uiso 1 1 calc R . .
C3 C 0.3892(2) 0.9942(4) 0.28404(19) 0.0273(8) Uani 1 1 d . . .
H3 H 0.352733 1.043003 0.297192 0.033 Uiso 1 1 calc R . .
C4 C 0.4445(2) 1.0571(4) 0.2676(2) 0.0302(9) Uani 1 1 d . . .
H4 H 0.445969 1.150284 0.267835 0.036 Uiso 1 1 calc R . .
C5 C 0.500000 0.9847(5) 0.250000 0.0258(11) Uani 1 2 d S T P
C6 C 0.500000 0.8440(5) 0.250000 0.0230(10) Uani 1 2 d S T P
C7 C 0.3750(2) 0.3809(4) 0.2721(2) 0.0258(8) Uani 1 1 d . . .
H7A H 0.401613 0.354934 0.238053 0.039 Uiso 1 1 calc GR . .
H7B H 0.333423 0.331410 0.269521 0.039 Uiso 1 1 calc GR . .
H7C H 0.399640 0.362170 0.311561 0.039 Uiso 1 1 calc GR . .
C8 C 0.30081(18) 0.5883(4) 0.19505(18) 0.0242(7) Uani 1 1 d . . .
C9 C 0.2821(2) 0.4796(4) 0.15768(19) 0.0289(8) Uani 1 1 d . . .
H9 H 0.297470 0.394656 0.169744 0.035 Uiso 1 1 calc R . .
C10 C 0.2418(2) 0.4935(5) 0.1035(2) 0.0345(9) Uani 1 1 d . . .
H10 H 0.229569 0.418492 0.079394 0.041 Uiso 1 1 calc R . .
C11 C 0.2195(2) 0.6157(5) 0.0849(2) 0.0367(10) Uani 1 1 d . . .
H11 H 0.192236 0.625015 0.047748 0.044 Uiso 1 1 calc R . .
C12 C 0.2368(2) 0.7253(5) 0.1204(2) 0.0337(9) Uani 1 1 d . . .
H12 H 0.221395 0.809743 0.107491 0.040 Uiso 1 1 calc R . .
C13 C 0.2767(2) 0.7114(4) 0.17488(19) 0.0288(8) Uani 1 1 d . . .
H13 H 0.287851 0.787049 0.198994 0.035 Uiso 1 1 calc R . .
C14 C 0.30975(19) 0.5965(4) 0.33629(19) 0.0239(7) Uani 1 1 d . . .
C15 C 0.2409(2) 0.6128(4) 0.3300(2) 0.0275(8) Uani 1 1 d . . .
H15 H 0.219118 0.614890 0.289808 0.033 Uiso 1 1 calc R . .
C16 C 0.2037(2) 0.6260(4) 0.3813(2) 0.0340(10) Uani 1 1 d . . .
H16 H 0.157007 0.635972 0.375865 0.041 Uiso 1 1 calc R . .
C17 C 0.2344(3) 0.6246(4) 0.4396(2) 0.0360(10) Uani 1 1 d . . .
H17 H 0.209032 0.633743 0.474577 0.043 Uiso 1 1 calc R . .
C18 C 0.3032(3) 0.6098(5) 0.4477(2) 0.0378(10) Uani 1 1 d . . .
H18 H 0.324706 0.609896 0.488069 0.045 Uiso 1 1 calc R . .
C19 C 0.3398(2) 0.5950(5) 0.3964(2) 0.0312(8) Uani 1 1 d . . .
H19 H 0.386391 0.583561 0.402100 0.037 Uiso 1 1 calc R . .
C20 C 0.6011(2) 0.7082(6) 0.4261(2) 0.0427(11) Uani 1 1 d . . .
H20A H 0.625769 0.792045 0.425359 0.051 Uiso 1 1 calc R . .
H20B H 0.628017 0.640425 0.406759 0.051 Uiso 1 1 calc R . .
C21 C 0.5935(3) 0.6707(7) 0.4916(3) 0.0521(13) Uani 1 1 d . . .
H21A H 0.562888 0.596437 0.492894 0.078 Uiso 1 1 calc GR . .
H21B H 0.575855 0.745429 0.513672 0.078 Uiso 1 1 calc GR . .
H21C H 0.636661 0.645709 0.511219 0.078 Uiso 1 1 calc GR . .
C22 C 0.4964(3) 0.8213(7) 0.4138(3) 0.0599(18) Uani 1 1 d . . .
H22A H 0.485896 0.795510 0.455975 0.072 Uiso 1 1 calc R . .
H22B H 0.454301 0.824433 0.387754 0.072 Uiso 1 1 calc R . .
C23 C 0.5266(5) 0.9550(6) 0.4161(3) 0.085(3) Uani 1 1 d . . .
H23A H 0.539701 0.978972 0.374948 0.128 Uiso 1 1 calc GR . .
H23B H 0.565632 0.955051 0.445372 0.128 Uiso 1 1 calc GR . .
H23C H 0.494240 1.018635 0.429466 0.128 Uiso 1 1 calc GR . .

loop_
_atom_site_aniso_label
_atom_site_aniso_U_11
_atom_site_aniso_U_22
_atom_site_aniso_U_33
_atom_site_aniso_U_23
_atom_site_aniso_U_13
_atom_site_aniso_U_12
I1 0.0330(2) 0.0341(2) 0.0461(2) 0.00618(10) 0.00466(13) 0.00168(10)
Si1 0.0137(5) 0.0204(5) 0.0282(5) -0.0004(4) 0.0026(3) 0.0002(3)
Mg1 0.0156(6) 0.0229(6) 0.0276(6) 0.0006(5) 0.0012(4) 0.0001(5)
O1 0.0236(14) 0.0263(15) 0.0295(13) -0.0030(10) -0.0001(11) 0.0019(10)
N1 0.0147(15) 0.0204(16) 0.0300(16) -0.0008(11) -0.0003(12) 0.0012(11)
C1 0.0170(17) 0.0211(17) 0.0283(17) 0.0011(14) -0.0015(13) -0.0001(13)
C2 0.0192(19) 0.0202(18) 0.035(2) -0.0010(14) 0.0008(15) 0.0002(13)
C3 0.0210(19) 0.0229(19) 0.038(2) -0.0025(15) -0.0007(15) 0.0046(14)
C4 0.0216(19) 0.0199(17) 0.049(2) -0.0013(16) -0.0005(16) 0.0026(15)
C5 0.018(2) 0.022(3) 0.038(3) 0.000 0.001(2) 0.000
C6 0.016(2) 0.020(2) 0.033(3) 0.000 0.000(2) 0.000
C7 0.0184(19) 0.0226(18) 0.036(2) 0.0003(15) 0.0027(15) -0.0007(13)
C8 0.0148(17) 0.0271(19) 0.0311(19) -0.0018(15) 0.0050(14) -0.0010(14)
C9 0.0202(18) 0.032(2) 0.034(2) -0.0045(16) 0.0010(15) -0.0029(15)
C10 0.024(2) 0.044(2) 0.035(2) -0.0072(18) -0.0024(16) -0.0034(18)
C11 0.027(2) 0.053(3) 0.029(2) -0.0031(18) -0.0039(17) 0.0044(19)
C12 0.027(2) 0.041(2) 0.032(2) -0.0004(18) -0.0027(16) 0.0087(18)
C13 0.0232(19) 0.031(2) 0.0320(19) -0.0018(16) 0.0001(15) 0.0036(16)
C14 0.0200(19) 0.0197(16) 0.0319(19) 0.0002(15) 0.0017(14) 0.0005(14)
C15 0.0185(19) 0.035(2) 0.029(2) 0.0013(15) 0.0040(15) 0.0018(15)
C16 0.026(2) 0.039(2) 0.039(2) 0.0038(17) 0.0099(18) 0.0061(16)
C17 0.037(3) 0.040(3) 0.032(2) 0.0019(17) 0.0128(19) 0.0053(18)
C18 0.042(3) 0.042(2) 0.029(2) 0.0004(18) 0.0010(19) 0.010(2)
C19 0.025(2) 0.036(2) 0.032(2) 0.0017(17) -0.0006(16) 0.0054(17)
C20 0.026(2) 0.059(3) 0.043(2) -0.010(2) -0.0020(18) 0.001(2)
C21 0.049(3) 0.059(3) 0.046(3) 0.001(3) -0.011(2) 0.011(3)
C22 0.064(4) 0.063(4) 0.050(3) -0.024(3) -0.018(3) 0.037(3)
C23 0.157(9) 0.032(3) 0.061(4) -0.007(3) -0.035(5) 0.014(4)

loop_
_atom_type_symbol
_atom_type_description
_atom_type_scat_dispersion_real
_atom_type_scat_dispersion_imag
_atom_type_scat_source
C C 0.0181 0.0091 'International Tables Vol C Tables 4.2.6.8 and 6.1.1.4'
H H 0.0000 0.0000 'International Tables Vol C Tables 4.2.6.8 and 6.1.1.4'
I I -0.3257 6.8362 'International Tables Vol C Tables 4.2.6.8 and 6.1.1.4'
Mg Mg 0.1719 0.1771 'International Tables Vol C Tables 4.2.6.8 and 6.1.1.4'
N N 0.0311 0.0180 'International Tables Vol C Tables 4.2.6.8 and 6.1.1.4'
O O 0.0492 0.0322 'International Tables Vol C Tables 4.2.6.8 and 6.1.1.4'
Si Si 0.2541 0.3302 'International Tables Vol C Tables 4.2.6.8 and 6.1.1.4'

loop_
_exptl_crystal_face_index_h
_exptl_crystal_face_index_k
_exptl_crystal_face_index_l
_exptl_crystal_face_perp_dist
_exptl_oxdiff_crystal_face_indexfrac_h
_exptl_oxdiff_crystal_face_indexfrac_k
_exptl_oxdiff_crystal_face_indexfrac_l
_exptl_oxdiff_crystal_face_x
_exptl_oxdiff_crystal_face_y
_exptl_oxdiff_crystal_face_z
1 -1 14 0.1319 1.0011 -1.0000 14.0004 -0.2152 -0.9869 0.1082
-8 5 0 0.1426 -7.9988 5.0002 0.0002 -0.8861 0.3951 -0.0357
11 -4 1 0.2333 10.9986 -4.0002 0.9993 0.8834 -0.4462 0.3183
3 -6 0 0.1915 2.9993 -6.0002 0.0005 0.7754 -0.3813 -0.3589
-10 -4 -2 0.2295 -9.9993 -4.0001 -1.9984 0.0457 0.0454 -0.9892
5 2 -13 0.2126 4.9984 2.0000 -13.0011 0.3434 0.8937 0.3571
10 4 -6 0.2266 9.9986 4.0001 -6.0018 0.1636 0.4783 0.9106
10 4 0 0.2336 9.9991 4.0001 -0.0016 0.0066 0.0855 0.9696
5 2 12 0.1914 5.0006 2.0001 11.9995 -0.3106 -0.7427 0.6027
-5 -2 -12 0.2305 -5.0006 -2.0001 -11.9995 0.3106 0.7427 -0.6027
-4 4 10 0.1682 -3.9984 4.0002 10.0002 -0.8658 -0.3722 0.2158
-6 -5 -6 0.2170 -6.0002 -5.0002 -5.9988 0.4323 0.1944 -0.8753
6 -4 -10 0.2011 5.9982 -4.0002 -10.0004 0.9531 0.3441 -0.0941
4 5 7 0.2043 4.0005 5.0002 6.9991 -0.5457 -0.2318 0.7634
11 -1 -9 0.2361 10.9979 -1.0001 -9.0013 0.8228 0.3779 0.4908
12 3 -2 0.2417 11.9987 3.0001 -2.0018 0.2536 0.1318 0.9814
4 6 2 0.1878 4.0001 6.0002 1.9988 -0.5223 0.1520 0.8046
-13 2 0 0.2082 -12.9984 2.0001 0.0012 -0.7820 0.2958 -0.6107
-4 4 -11 0.1885 -4.0003 4.0001 -11.0003 -0.3164 1.0023 0.0095
-7 2 -10 0.2043 -7.0000 2.0001 -9.9997 -0.2586 0.8660 -0.3438
5 5 -6 0.2147 4.9992 5.0001 -6.0013 -0.1620 0.6051 0.6966
9 5 -1 0.2164 8.9992 5.0002 -1.0017 -0.1183 0.2216 0.9891
-4 -5 7 0.1741 -3.9992 -5.0001 7.0013 0.1795 -0.6846 -0.6259
3 -4 11 0.1807 3.0004 -4.0001 11.0005 0.2728 -0.9883 -0.0703
7 -2 10 0.2131 7.0000 -2.0001 9.9997 0.2586 -0.8660 0.3438
6 1 -13 0.1991 5.9983 1.0000 -13.0011 0.4944 0.8231 0.3277
-9 -2 10 0.1755 -8.9982 -2.0000 10.0015 -0.4394 -0.6411 -0.6300

loop_
_geom_angle_atom_site_label_1
_geom_angle_atom_site_label_2
_geom_angle_atom_site_label_3
_geom_angle
_geom_angle_site_symmetry_1
_geom_angle_site_symmetry_3
N1 Si1 C7 106.65(17) . .
N1 Si1 C8 111.24(17) . .
N1 Si1 C14 116.43(17) . .
C7 Si1 C8 108.40(19) . .
C7 Si1 C14 105.01(19) . .
C14 Si1 C8 108.66(17) . .
O1 Mg1 I1 98.57(9) . .
O1 Mg1 N1 113.34(13) . 2_655
O1 Mg1 N1 114.28(13) . .
N1 Mg1 I1 124.16(10) . .
N1 Mg1 I1 124.53(10) 2_655 .
N1 Mg1 N1 82.92(15) . 2_655
C20 O1 Mg1 117.9(3) . .
C22 O1 Mg1 128.9(3) . .
C22 O1 C20 112.8(4) . .
Si1 N1 Mg1 113.78(17) . 2_655
Si1 N1 Mg1 123.85(18) . .
Mg1 N1 Mg1 91.58(14) . 2_655
C1 N1 Si1 122.2(3) . .
C1 N1 Mg1 101.6(2) . 2_655
C1 N1 Mg1 97.9(2) . .
N1 C1 C6 121.0(4) . .
C2 C1 N1 120.5(3) . .
C2 C1 C6 118.4(4) . .
C1 C2 H2 118.5 . .
C1 C2 C3 123.0(4) . .
C3 C2 H2 118.5 . .
C2 C3 H3 120.3 . .
C4 C3 C2 119.5(4) . .
C4 C3 H3 120.3 . .
C3 C4 H4 119.7 . .
C3 C4 C5 120.5(4) . .
C5 C4 H4 119.7 . .
C4 C5 C4 117.3(5) 2_655 .
C4 C5 C6 121.3(3) . .
C4 C5 C6 121.3(3) 2_655 .
C1 C6 C1 126.0(5) . 2_655
C5 C6 C1 117.0(2) . .
C5 C6 C1 117.0(2) . 2_655
Si1 C7 H7A 109.5 . .
Si1 C7 H7B 109.5 . .
Si1 C7 H7C 109.5 . .
H7A C7 H7B 109.5 . .
H7A C7 H7C 109.5 . .
H7B C7 H7C 109.5 . .
C9 C8 Si1 118.1(3) . .
C13 C8 Si1 125.2(3) . .
C13 C8 C9 116.7(4) . .
C8 C9 H9 119.2 . .
C10 C9 C8 121.6(4) . .
C10 C9 H9 119.2 . .
C9 C10 H10 119.9 . .
C11 C10 C9 120.2(4) . .
C11 C10 H10 119.9 . .
C10 C11 H11 120.0 . .
C10 C11 C12 120.0(4) . .
C12 C11 H11 120.0 . .
C11 C12 H12 120.1 . .
C11 C12 C13 119.9(4) . .
C13 C12 H12 120.1 . .
C8 C13 H13 119.2 . .
C12 C13 C8 121.6(4) . .
C12 C13 H13 119.2 . .
C15 C14 Si1 120.1(3) . .
C19 C14 Si1 122.2(3) . .
C19 C14 C15 117.3(4) . .
C14 C15 H15 119.2 . .
C16 C15 C14 121.5(4) . .
C16 C15 H15 119.2 . .
C15 C16 H16 120.0 . .
C17 C16 C15 120.0(4) . .
C17 C16 H16 120.0 . .
C16 C17 H17 119.9 . .
C16 C17 C18 120.1(4) . .
C18 C17 H17 119.9 . .
C17 C18 H18 120.3 . .
C19 C18 C17 119.5(4) . .
C19 C18 H18 120.3 . .
C14 C19 H19 119.2 . .
C18 C19 C14 121.6(4) . .
C18 C19 H19 119.2 . .
O1 C20 H20A 108.8 . .
O1 C20 H20B 108.8 . .
O1 C20 C21 114.0(4) . .
H20A C20 H20B 107.7 . .
C21 C20 H20A 108.8 . .
C21 C20 H20B 108.8 . .
C20 C21 H21A 109.5 . .
C20 C21 H21B 109.5 . .
C20 C21 H21C 109.5 . .
H21A C21 H21B 109.5 . .
H21A C21 H21C 109.5 . .
H21B C21 H21C 109.5 . .
O1 C22 H22A 109.0 . .
O1 C22 H22B 109.0 . .
O1 C22 C23 113.1(6) . .
H22A C22 H22B 107.8 . .
C23 C22 H22A 109.0 . .
C23 C22 H22B 109.0 . .
C22 C23 H23A 109.5 . .
C22 C23 H23B 109.5 . .
C22 C23 H23C 109.5 . .
H23A C23 H23B 109.5 . .
H23A C23 H23C 109.5 . .
H23B C23 H23C 109.5 . .

loop_
_geom_bond_atom_site_label_1
_geom_bond_atom_site_label_2
_geom_bond_distance
_geom_bond_site_symmetry_2
I1 Mg1 2.6898(13) .
Si1 N1 1.749(3) .
Si1 C7 1.851(4) .
Si1 C8 1.884(4) .
Si1 C14 1.882(4) .
Mg1 O1 2.042(3) .
Mg1 N1 2.110(4) .
Mg1 N1 2.131(4) 2_655
O1 C20 1.450(5) .
O1 C22 1.447(6) .
N1 C1 1.437(5) .
C1 C2 1.389(5) .
C1 C6 1.460(4) .
C2 H2 0.9500 .
C2 C3 1.412(5) .
C3 H3 0.9500 .
C3 C4 1.359(6) .
C4 H4 0.9500 .
C4 C5 1.419(5) .
C5 C6 1.433(7) .
C7 H7A 0.9800 .
C7 H7B 0.9800 .
C7 H7C 0.9800 .
C8 C9 1.410(6) .
C8 C13 1.405(6) .
C9 H9 0.9500 .
C9 C10 1.392(6) .
C10 H10 0.9500 .
C10 C11 1.375(7) .
C11 H11 0.9500 .
C11 C12 1.388(7) .
C12 H12 0.9500 .
C12 C13 1.394(6) .
C13 H13 0.9500 .
C14 C15 1.402(6) .
C14 C19 1.401(6) .
C15 H15 0.9500 .
C15 C16 1.393(6) .
C16 H16 0.9500 .
C16 C17 1.373(7) .
C17 H17 0.9500 .
C17 C18 1.400(8) .
C18 H18 0.9500 .
C18 C19 1.389(7) .
C19 H19 0.9500 .
C20 H20A 0.9900 .
C20 H20B 0.9900 .
C20 C21 1.490(8) .
C21 H21A 0.9800 .
C21 H21B 0.9800 .
C21 H21C 0.9800 .
C22 H22A 0.9900 .
C22 H22B 0.9900 .
C22 C23 1.492(11) .
C23 H23A 0.9800 .
C23 H23B 0.9800 .
C23 H23C 0.9800 .

loop_
_geom_torsion_atom_site_label_1
_geom_torsion_atom_site_label_2
_geom_torsion_atom_site_label_3
_geom_torsion_atom_site_label_4
_geom_torsion
_geom_torsion_site_symmetry_1
_geom_torsion_site_symmetry_4
Si1 N1 C1 C2 12.0(5) . .
Si1 N1 C1 C6 -169.3(2) . .
Si1 C8 C9 C10 -179.0(3) . .
Si1 C8 C13 C12 178.3(3) . .
Si1 C14 C15 C16 172.6(3) . .
Si1 C14 C19 C18 -173.3(4) . .
Mg1 O1 C20 C21 -114.0(4) . .
Mg1 O1 C22 C23 -127.2(4) . .
Mg1 N1 C1 C2 140.0(3) 2_655 .
Mg1 N1 C1 C2 -126.7(3) . .
Mg1 N1 C1 C6 -41.3(3) 2_655 .
Mg1 N1 C1 C6 52.0(3) . .
N1 Si1 C8 C9 116.4(3) . .
N1 Si1 C8 C13 -62.4(4) . .
N1 Si1 C14 C15 139.5(3) . .
N1 Si1 C14 C19 -47.7(4) . .
N1 C1 C2 C3 -179.6(4) . .
N1 C1 C6 C1 -3.4(3) . 2_655
N1 C1 C6 C5 176.6(3) . .
C1 C2 C3 C4 2.0(7) . .
C2 C1 C6 C1 175.4(4) . 2_655
C2 C1 C6 C5 -4.6(4) . .
C2 C3 C4 C5 -2.3(6) . .
C3 C4 C5 C4 179.0(5) . 2_655
C3 C4 C5 C6 -1.0(5) . .
C4 C5 C6 C1 4.5(3) 2_655 2_655
C4 C5 C6 C1 -175.5(3) 2_655 .
C4 C5 C6 C1 4.5(3) . .
C4 C5 C6 C1 -175.5(3) . 2_655
C6 C1 C2 C3 1.6(6) . .
C7 Si1 N1 Mg1 64.5(2) . 2_655
C7 Si1 N1 Mg1 -44.9(3) . .
C7 Si1 N1 C1 -172.9(3) . .
C7 Si1 C8 C9 -0.5(4) . .
C7 Si1 C8 C13 -179.4(3) . .
C7 Si1 C14 C15 -102.8(4) . .
C7 Si1 C14 C19 69.9(4) . .
C8 Si1 N1 Mg1 -53.5(2) . 2_655
C8 Si1 N1 Mg1 -162.9(2) . .
C8 Si1 N1 C1 69.0(3) . .
C8 Si1 C14 C15 13.0(4) . .
C8 Si1 C14 C19 -174.2(3) . .
C8 C9 C10 C11 0.6(7) . .
C9 C8 C13 C12 -0.5(6) . .
C9 C10 C11 C12 -0.5(7) . .
C10 C11 C12 C13 0.0(7) . .
C11 C12 C13 C8 0.6(7) . .
C13 C8 C9 C10 0.0(6) . .
C14 Si1 N1 Mg1 71.9(2) . .
C14 Si1 N1 Mg1 -178.71(17) . 2_655
C14 Si1 N1 C1 -56.2(4) . .
C14 Si1 C8 C9 -114.1(3) . .
C14 Si1 C8 C13 67.0(4) . .
C14 C15 C16 C17 0.7(7) . .
C15 C14 C19 C18 -0.4(7) . .
C15 C16 C17 C18 -0.1(7) . .
C16 C17 C18 C19 -0.8(7) . .
C17 C18 C19 C14 1.0(7) . .
C19 C14 C15 C16 -0.5(6) . .
C20 O1 C22 C23 60.7(6) . .
C22 O1 C20 C21 59.1(7) . .
